data_1549547
loop_
_publ_author_name
'K\"oferstein, Roberto'
'Robl, Christian'

_publ_section_title
;
 Co[(C6H10)(NH3)2][C6H2(COO)4]&#x00B7; 2H2O und
 Zn[(C6H12)(NH3)2][C6H2(COO)4]&#x00B7;1/2H2O - Zwei zeolithartige
 dreidimensionale Koordinationspolymere
;
_journal_issue 1213
_journal_name_full 'Zeitschrift f\"ur anorganische und allgemeine Chemie'
_journal_page_first 2186
_journal_paper_doi 10.1002/zaac.200300203
_journal_volume 629
_journal_year 2003
_chemical_formula_sum 'C16 H21 N2 O8.5 Zn'
_chemical_formula_weight 442.720
_space_group_IT_number 14
_symmetry_Int_Tables_number 14
_symmetry_space_group_name_Hall '-P 2yn'
_symmetry_space_group_name_H-M 'P 1 21/n 1'
_audit_creation_date 2018-06-13
_audit_creation_method SHELXL
_audit_update_record 2018-06-13
_cell_angle_alpha 90.000
_cell_angle_beta 96.249(7)
_cell_angle_gamma 90.000
_cell_formula_units_Z 4
_cell_length_a 10.8778(8)
_cell_length_b 15.1518(11)
_cell_length_c 11.6221(10)
_cell_volume 1904.2(3)
_refine_ls_R_factor_all 0.075
_refine_ls_R_factor_obs 0.047
_cod_data_source_file Znhexpym-1.cif
_cod_data_source_block zn16py
_cod_original_sg_symbol_Hall -P_2yn
_cod_original_formula_sum 'C16 H21 N2 O8.50 Zn'
_cod_database_code 1549547

loop_
_symmetry_equiv_pos_site_id
_symmetry_equiv_pos_as_xyz
1 x,y,z
2 1/2-x,1/2+y,1/2-z
3 -x,-y,-z
4 1/2+x,1/2-y,1/2+z

loop_
_atom_site_aniso_label
_atom_site_aniso_U_11
_atom_site_aniso_U_22
_atom_site_aniso_U_33
_atom_site_aniso_U_12
_atom_site_aniso_U_13
_atom_site_aniso_U_23
Zn 0.0145(3) 0.0140(3) 0.0176(3) 0.0000(4) 0.0024(2) 0.0006(4)
N1 0.056(4) 0.033(3) 0.036(3) -0.008(3) 0.015(3) -0.006(3)
C1 0.070(13) 0.035(8) 0.046(9) -0.004(9) 0.013(9) 0.001(7)
C1A 0.042(10) 0.051(9) 0.042(8) -0.024(8) -0.009(7) 0.004(6)
C2 0.093(15) 0.046(9) 0.037(9) -0.010(11) 0.032(10) -0.002(7)
C2A 0.052(12) 0.030(7) 0.043(8) -0.006(7) 0.009(8) 0.009(6)
C3 0.083(6) 0.076(6) 0.041(4) -0.005(6) 0.017(4) 0.021(4)
C4 0.019(3) 0.018(3) 0.019(3) -0.004(2) 0.001(2) 0.004(2)
C5 0.020(3) 0.016(3) 0.021(3) 0.001(2) 0.003(2) 0.008(2)
C6 0.015(3) 0.032(4) 0.038(4) 0.002(3) -0.001(3) 0.013(3)
C7 0.018(3) 0.021(3) 0.033(3) 0.000(3) 0.007(3) 0.011(3)
C8 0.021(3) 0.014(3) 0.018(3) 0.001(2) 0.001(2) 0.004(2)
C9 0.014(3) 0.025(3) 0.026(3) 0.004(3) 0.000(3) 0.007(3)
C10 0.020(3) 0.025(3) 0.033(3) -0.002(3) 0.002(3) 0.006(3)
C11 0.017(3) 0.023(3) 0.031(4) -0.003(3) 0.001(3) 0.009(3)
C12 0.021(4) 0.032(4) 0.040(4) -0.003(3) 0.004(3) 0.015(3)
C13 0.010(3) 0.020(3) 0.029(3) -0.003(3) 0.002(3) 0.006(3)
O1 0.022(2) 0.025(2) 0.031(2) 0.001(2) 0.007(2) 0.016(2)
O2 0.018(3) 0.074(4) 0.085(4) -0.002(3) 0.004(3) 0.051(3)
O3 0.021(2) 0.023(2) 0.033(2) 0.002(2) -0.003(2) 0.008(2)
O4 0.038(3) 0.036(3) 0.023(2) 0.002(2) 0.003(2) 0.005(2)
O5 0.025(2) 0.020(2) 0.036(2) -0.002(2) 0.009(2) 0.011(2)
O6 0.018(3) 0.067(4) 0.140(6) 0.007(3) 0.016(3) 0.066(4)
O7 0.024(2) 0.015(2) 0.030(2) 0.006(2) -0.002(2) 0.005(2)
O8 0.034(3) 0.034(2) 0.017(2) 0.000(2) 0.000(2) 0.004(2)
N2 0.029(3) 0.032(3) 0.028(3) 0.001(3) 0.009(2) 0.001(2)
C14 0.045(4) 0.085(6) 0.029(3) -0.018(5) -0.002(3) -0.002(4)
C15 0.053(8) 0.062(8) 0.033(6) 0.014(7) 0.001(6) -0.026(6)
C16 0.071(8) 0.051(7) 0.052(7) -0.034(6) 0.056(7) -0.043(6)
C17 0.095(10) 0.103(10) 0.058(8) -0.020(8) 0.001(8) 0.042(8)
C18 0.064(11) 0.046(8) 0.040(8) -0.003(9) 0.004(8) 0.007(7)
OW1 0.105(11) 0.078(8) 0.074(8) 0.013(8) 0.041(8) 0.008(7)

loop_
_atom_site_label
_atom_site_type_symbol
_atom_site_fract_x
_atom_site_fract_y
_atom_site_fract_z
_atom_site_occupancy
_atom_site_symmetry_multiplicity
_atom_site_Wyckoff_symbol
_atom_site_calc_flag
_atom_site_thermal_displace_type
_atom_site_U_iso_or_equiv
Zn Zn 0.2548(1) 0.0124(0) 0.4988(1) 1.000 4 e d Uani 0.0153(2)
N1 N 0.4727(6) -0.1019(4) 0.2913(4) 1.000 4 e d Uani 0.0407(15)
C1 C 0.5008(21) -0.1536(9) 0.1909(12) 0.47(2) 4 e d Uani 0.050(5)
C1A C 0.4032(15) -0.1322(10) 0.1876(9) 0.53(2) 4 e d Uani 0.046(5)
C2 C 0.5470(24) -0.0983(11) 0.0968(14) 0.50(3) 4 e d Uani 0.057(6)
C2A C 0.4667(22) -0.1139(7) 0.0789(14) 0.50(3) 4 e d Uani 0.041(5)
C3 C 0.4729(9) -0.0162(5) 0.0535(6) 1.000 4 e d Uani 0.066(2)
C4 C 0.4102(5) 0.1755(3) 0.2623(5) 1.000 4 e d Uani 0.0187(12)
C5 C 0.5364(5) 0.1699(3) 0.2982(5) 1.000 4 e d Uani 0.0190(12)
C6 C 0.6176(6) 0.2226(4) 0.2451(5) 1.000 4 e d Uani 0.0286(15)
H1 H 0.7019(6) 0.2174(4) 0.2681(5) 1.000 4 e calc Uiso 0.021(11)
C7 C 0.5785(5) 0.2828(4) 0.1590(5) 1.000 4 e d Uani 0.0240(14)
C8 C 0.4514(5) 0.2893(3) 0.1249(5) 1.000 4 e d Uani 0.0176(12)
C9 C 0.3700(5) 0.2352(4) 0.1744(5) 1.000 4 e d Uani 0.0219(13)
H2 H 0.2861(5) 0.2385(4) 0.1488(5) 1.000 4 e calc Uiso 0.021(11)
C10 C 0.3150(6) 0.1218(4) 0.3159(5) 1.000 4 e d Uani 0.0258(14)
C11 C 0.5920(5) 0.1144(4) 0.3995(5) 1.000 4 e d Uani 0.0236(13)
C12 C 0.6717(6) 0.3418(4) 0.1119(5) 1.000 4 e d Uani 0.031(2)
C13 C 0.3953(5) 0.3556(4) 0.0373(5) 1.000 4 e d Uani 0.0196(13)
O1 O 0.3577(4) 0.0621(2) 0.3876(3) 1.000 4 e d Uani 0.0254(10)
O2 O 0.2045(4) 0.1377(4) 0.2908(5) 1.000 4 e d Uani 0.059(2)
O3 O 0.6356(4) 0.0397(3) 0.3736(3) 1.000 4 e d Uani 0.0262(10)
O4 O 0.6009(4) 0.1474(3) 0.4971(3) 1.000 4 e d Uani 0.0323(11)
O5 O 0.6306(4) 0.4120(2) 0.0630(3) 1.000 4 e d Uani 0.0264(10)
O6 O 0.7814(5) 0.3210(4) 0.1236(6) 1.000 4 e d Uani 0.074(2)
O7 O 0.3575(4) 0.4259(3) 0.0838(3) 1.000 4 e d Uani 0.0235(9)
O8 O 0.3818(4) 0.3374(3) -0.0660(3) 1.000 4 e d Uani 0.0283(10)
N2 N -0.0205(5) 0.0473(4) 0.2858(4) 1.000 4 e d Uani 0.0293(12)
C14 C -0.0958(7) 0.0175(5) 0.1773(5) 1.000 4 e d Uani 0.053(2)
C15 C -0.1237(13) 0.1018(7) 0.0976(10) 0.500 4 e d Uani 0.050(4)
H3 H -0.1856(13) 0.0800(7) 0.038(1) 0.500 4 e calc Uiso 0.015(10)
H4 H -0.1687(13) 0.1396(7) 0.1457(10) 0.500 4 e calc Uiso 0.015(10)
C16 C -0.0514(14) 0.1691(8) 0.0305(12) 0.500 4 e d Uani 0.055(4)
H5 H -0.0199(14) 0.2178(8) 0.0793(12) 0.500 4 e calc Uiso 0.015(10)
H6 H -0.1014(14) 0.1920(8) -0.0372(12) 0.500 4 e calc Uiso 0.015(10)
C17 C 0.0545(15) 0.1088(11) -0.0032(12) 0.500 4 e d Uani 0.086(6)
H7 H 0.0829(15) 0.0706(11) 0.0611(12) 0.500 4 e calc Uiso 0.015(10)
H8 H 0.1236(15) 0.1447(11) -0.0216(12) 0.500 4 e calc Uiso 0.015(10)
C18 C 0.0052(15) 0.0520(9) -0.1105(11) 0.500 4 e d Uani 0.050(4)
H9 H -0.0306(15) 0.0929(9) -0.1691(11) 0.500 4 e calc Uiso 0.015(10)
H10 H -0.0626(15) 0.0170(9) -0.0874(11) 0.500 4 e calc Uiso 0.015(10)
OW1 O 0.2028(12) -0.0786(7) 0.1829(9) 0.543(14) 4 e d Uani 0.084(5)
H11 H 0.0505(36) 0.0750(42) 0.2743(61) 1.000 4 e d Uiso 0.061(14)
H12 H -0.0638(59) 0.0838(38) 0.3275(53) 1.000 4 e d Uiso 0.061(14)
H13 H -0.0113(69) -0.0011(27) 0.3311(49) 1.000 4 e d Uiso 0.061(14)

loop_
_atom_type_symbol
Zn
N
C
H
O

loop_
_geom_angle_atom_site_label_1
_geom_angle_atom_site_label_2
_geom_angle_atom_site_label_3
_geom_angle_site_symmetry_1
_geom_angle_site_symmetry_2
_geom_angle_site_symmetry_3
_geom_angle
_geom_angle_publ_flag
O1 Zn O3 . . 3_656 108.1(2) no
O1 Zn O7 . . 2_545 107.7(2) no
O3 Zn O7 3_656 . 2_545 113.2(2) no
O1 Zn O5 . . 4_455 119.4(2) no
O3 Zn O5 3_656 . 4_455 109.3(2) no
O7 Zn O5 2_545 . 4_455 99.0(2) no
C1A N1 C1 . . . 45.0(9) no
C1A C1 C2A . . . 72.3(17) no
C1A C1 N1 . . . 65.7(7) no
C2A C1 N1 . . . 116.0(13) no
C1A C1 C2 . . . 101.9(17) no
C2A C1 C2 . . . 35.7(9) no
N1 C1 C2 . . . 113.3(11) no
C1 C1A N1 . . . 69.3(8) no
C1 C1A C2A . . . 64.2(15) no
N1 C1A C2A . . . 113.2(12) no
C2A C2 C1 . . . 68.5(20) no
C2A C2 C3 . . . 71.2(10) no
C1 C2 C3 . . . 118.9(15) no
C2 C2A C1 . . . 75.8(20) no
C2 C2A C3 . . . 74.2(9) no
C1 C2A C3 . . . 124.8(13) no
C2 C2A C1A . . . 111.6(21) no
C1 C2A C1A . . . 43.6(9) no
C3 C2A C1A . . . 111.9(12) no
C2A C3 C3 . . 3_655 120.5(11) no
C2A C3 C2 . . . 34.6(8) no
C3 C3 C2 3_655 . . 107.1(11) no
C5 C4 C9 . . . 118.6(5) no
C5 C4 C10 . . . 122.9(5) no
C9 C4 C10 . . . 118.5(5) no
C6 C5 C4 . . . 119.1(5) no
C6 C5 C11 . . . 116.4(5) no
C4 C5 C11 . . . 124.3(5) no
C7 C6 C5 . . . 122.7(6) no
C7 C6 H1 . . . 118.6(3) no
C5 C6 H1 . . . 118.6(3) no
C6 C7 C8 . . . 117.8(5) no
C6 C7 C12 . . . 119.3(5) no
C8 C7 C12 . . . 122.8(5) no
C9 C8 C7 . . . 120.0(5) no
C9 C8 C13 . . . 116.5(5) no
C7 C8 C13 . . . 123.5(5) no
C8 C9 C4 . . . 121.7(5) no
C8 C9 H2 . . . 119.1(3) no
C4 C9 H2 . . . 119.1(3) no
O2 C10 O1 . . . 124.6(6) no
O2 C10 C4 . . . 119.7(5) no
O1 C10 C4 . . . 115.7(5) no
O4 C11 O3 . . . 125.7(6) no
O4 C11 C5 . . . 118.2(5) no
O3 C11 C5 . . . 115.8(5) no
O6 C12 O5 . . . 123.9(6) no
O6 C12 C7 . . . 119.6(6) no
O5 C12 C7 . . . 116.5(5) no
O8 C13 O7 . . . 126.2(5) no
O8 C13 C8 . . . 120.5(5) no
O7 C13 C8 . . . 113.1(5) no
C10 O1 Zn . . . 120.7(4) no
C11 O3 Zn . . 3_656 112.9(4) no
C12 O5 Zn . . 4_554 115.7(4) no
C13 O7 Zn . . 2 123.9(4) no
C14 N2 H11 . . . 114.5(47) no
C14 N2 H12 . . . 111.6(48) no
H11 N2 H12 . . . 107.5(62) no
C14 N2 H13 . . . 105.2(45) no
H11 N2 H13 . . . 114.9(65) no
H12 N2 H13 . . . 102.5(60) no
N2 C14 C15 . . . 107.5(7) no
N2 C14 C18 . . 3 106.4(7) no
C15 C14 C18 . . 3 108.6(8) no
C16 C15 C14 . . . 138.4(12) no
C16 C15 H3 . . . 102.5(8) no
C14 C15 H3 . . . 102.5(6) no
C16 C15 H4 . . . 102.5(6) no
C14 C15 H4 . . . 102.5(5) no
H3 C15 H4 . . . 104.90 no
C15 C16 C17 . . . 99.8(12) no
C15 C16 H5 . . . 111.8(7) no
C17 C16 H5 . . . 111.8(8) no
C15 C16 H6 . . . 111.8(8) no
C17 C16 H6 . . . 111.8(8) no
H5 C16 H6 . . . 109.50 no
C16 C17 C18 . . . 109.1(11) no
C16 C17 H7 . . . 109.9(8) no
C18 C17 H7 . . . 109.9(8) no
C16 C17 H8 . . . 109.9(8) no
C18 C17 H8 . . . 109.9(9) no
H7 C17 H8 . . . 108.30 no
C17 C18 C14 . . 3 123.0(11) no
C17 C18 H9 . . . 106.6(8) no
C14 C18 H9 3 . . 106.6(5) no
C17 C18 H10 . . . 106.6(9) no
C14 C18 H10 3 . . 106.6(6) no
H9 C18 H10 . . . 106.50 no

loop_
_geom_bond_atom_site_label_1
_geom_bond_atom_site_label_2
_geom_bond_site_symmetry_1
_geom_bond_site_symmetry_2
_geom_bond_distance
_geom_bond_publ_flag
Zn O1 . . 1.950(4) no
Zn O3 . 3_656 1.964(4) no
Zn O7 . 2_545 1.970(4) no
Zn O5 . 4_455 1.978(4) no
N1 C1A . . 1.427(8) no
N1 C1 . . 1.465(9) no
C1 C1A . . 1.11(2) no
C1 C2A . . 1.45(2) no
C1 C2 . . 1.51(2) no
C1A C2A . . 1.53(2) no
C2 C2A . . 0.91(2) no
C2 C3 . . 1.537(10) no
C2A C3 . . 1.512(9) no
C3 C3 . 3_655 1.515(14) no
C4 C5 . . 1.393(8) no
C4 C9 . . 1.398(7) no
C4 C10 . . 1.505(8) no
C5 C6 . . 1.386(8) no
C5 C11 . . 1.518(8) no
C6 C7 . . 1.386(7) no
C6 H1 . . 0.9300 no
C7 C8 . . 1.400(8) no
C7 C12 . . 1.500(8) no
C8 C9 . . 1.378(7) no
C8 C13 . . 1.510(7) no
C9 H2 . . 0.9300 no
C10 O2 . . 1.229(7) no
C10 O1 . . 1.282(7) no
C11 O4 . . 1.233(7) no
C11 O3 . . 1.276(7) no
C12 O6 . . 1.227(8) no
C12 O5 . . 1.265(7) no
C13 O8 . . 1.225(7) no
C13 O7 . . 1.282(7) no
O3 Zn . 3_656 1.964(4) no
O5 Zn . 4_554 1.978(4) no
O7 Zn . 2 1.970(4) no
N2 C14 . . 1.497(8) no
N2 H11 . . 0.901(11) no
N2 H12 . . 0.902(11) no
N2 H13 . . 0.903(11) no
C14 C15 . . 1.587(9) no
C14 C18 . 3 1.69(2) no
C15 C16 . . 1.551(9) no
C15 H3 . . 0.9700 no
C15 H4 . . 0.9700 no
C16 C17 . . 1.553(10) no
C16 H5 . . 0.9700 no
C16 H6 . . 0.9700 no
C17 C18 . . 1.561(9) no
C17 H7 . . 0.9700 no
C17 H8 . . 0.9700 no
C18 C14 . 3 1.69(2) no
C18 H9 . . 0.9700 no
C18 H10 . . 0.9700 no
